data_4339940
loop_
_publ_author_name
'Auffrant, Audrey'
'Barbieri, Andrea'
'Barigelletti, Francesco'
'Lacour, J\'er\^ome'
'Mobian, Pierre'
'Collin, Jean-Paul'
'Sauvage, Jean-Pierre'
'Ventura, Barbara'

_publ_section_title
;
 Bimetallic iridium(III) complexes consisting of Ir(ppy)(2) units (ppy =
 2-phenylpyridine) and two laterally connected N/\N chelates as bridge:
 synthesis, separation, and photophysical properties.
;
_journal_issue 17
_journal_name_full 'Inorganic chemistry'
_journal_page_first 6911
_journal_page_last 6919
_journal_paper_doi 10.1021/ic700494e
_journal_volume 46
_journal_year 2007
_chemical_formula_moiety 'C68 H49 Cl2 Ir2 N9 O8'
_chemical_formula_sum 'C68 H49 Cl2 Ir2 N9 O8'
_chemical_formula_weight 1575.46
_chemical_name_systematic
; 
 ? 
;
_space_group_IT_number 15
_symmetry_cell_setting monoclinic
_symmetry_space_group_name_Hall '-C 2yc'
_symmetry_space_group_name_H-M 'C 1 2/c 1'
_atom_sites_solution_hydrogens geom
_atom_sites_solution_primary direct
_atom_sites_solution_secondary difmap
_audit_creation_method SHELXL-97
_cell_angle_alpha 90.00
_cell_angle_beta 107.8870(6)
_cell_angle_gamma 90.00
_cell_formula_units_Z 8
_cell_length_a 51.3660(6)
_cell_length_b 15.0240(2)
_cell_length_c 16.3830(2)
_cell_measurement_reflns_used 16856
_cell_measurement_temperature 173(2)
_cell_measurement_theta_max 30.034
_cell_measurement_theta_min 0.998
_cell_volume 12032.0(3)
_computing_cell_refinement 'Denzo (Nonius B.V., 1998)'
_computing_data_collection 'Collect (Nonius B.V., 1998)'
_computing_data_reduction 'Denzo (Nonius B.V., 1998)'
_computing_molecular_graphics 'PLATON 98 (Spek, 1998)'
_computing_publication_material 'SHELXL-97 (Sheldrick, 1997)'
_computing_structure_refinement 'SHELXL-97 (Sheldrick, 1997)'
_computing_structure_solution 'SHELXS-97 (Sheldrick, 1997)'
_diffrn_ambient_temperature 173(2)
_diffrn_measured_fraction_theta_full 0.998
_diffrn_measured_fraction_theta_max 0.998
_diffrn_measurement_device_type KappaCCD
_diffrn_measurement_method '\p scans'
_diffrn_radiation_monochromator graphite
_diffrn_radiation_source 'fine-focus sealed tube'
_diffrn_radiation_type MoK\a
_diffrn_radiation_wavelength 0.71073
_diffrn_reflns_av_R_equivalents 0.0591
_diffrn_reflns_av_sigmaI/netI 0.0969
_diffrn_reflns_limit_h_max 72
_diffrn_reflns_limit_h_min -71
_diffrn_reflns_limit_k_max 21
_diffrn_reflns_limit_k_min -19
_diffrn_reflns_limit_l_max 23
_diffrn_reflns_limit_l_min -23
_diffrn_reflns_number 31302
_diffrn_reflns_theta_full 30.04
_diffrn_reflns_theta_max 30.04
_diffrn_reflns_theta_min 2.01
_exptl_absorpt_coefficient_mu 4.575
_exptl_absorpt_correction_type none
_exptl_crystal_colour orange
_exptl_crystal_density_diffrn 1.739
_exptl_crystal_density_method 'not measured'
_exptl_crystal_description prism
_exptl_crystal_F_000 6176
_exptl_crystal_size_max 0.10
_exptl_crystal_size_mid 0.09
_exptl_crystal_size_min 0.09
_refine_diff_density_max 1.689
_refine_diff_density_min -2.049
_refine_diff_density_rms 0.169
_refine_ls_extinction_method none
_refine_ls_goodness_of_fit_ref 1.053
_refine_ls_hydrogen_treatment constr
_refine_ls_matrix_type full
_refine_ls_number_parameters 792
_refine_ls_number_reflns 17569
_refine_ls_number_restraints 0
_refine_ls_restrained_S_all 1.053
_refine_ls_R_factor_all 0.1014
_refine_ls_R_factor_gt 0.0593
_refine_ls_shift/su_max 0.030
_refine_ls_shift/su_mean 0.000
_refine_ls_structure_factor_coef Fsqd
_refine_ls_weighting_details 'calc w=1/[\s^2^(Fo^2^)+(0.0153P)^2^+70.0834P] where P=(Fo^2^+2Fc^2^)/3'
_refine_ls_weighting_scheme calc
_refine_ls_wR_factor_gt 0.0843
_refine_ls_wR_factor_ref 0.0936
_reflns_number_gt 12465
_reflns_number_total 17569
_reflns_threshold_expression >2sigma(I)
_cod_data_source_file ic700494e-file001.cif
_cod_data_source_block shelxl
_cod_original_sg_symbol_H-M C2/c
_cod_database_code 4339940

loop_
_symmetry_equiv_pos_as_xyz
'x, y, z'
'-x, y, -z+1/2'
'x+1/2, y+1/2, z'
'-x+1/2, y+1/2, -z+1/2'
'-x, -y, -z'
'x, -y, z-1/2'
'-x+1/2, -y+1/2, -z'
'x+1/2, -y+1/2, z-1/2'

loop_
_atom_site_label
_atom_site_type_symbol
_atom_site_fract_x
_atom_site_fract_y
_atom_site_fract_z
_atom_site_U_iso_or_equiv
_atom_site_adp_type
_atom_site_occupancy
_atom_site_symmetry_multiplicity
_atom_site_calc_flag
Ir1 Ir 0.183350(4) 0.398115(14) 0.561844(12) 0.02198(5) Uani 1 1 d
Ir2 Ir 0.079584(4) 0.138016(14) 0.152088(12) 0.02208(6) Uani 1 1 d
Cl1 Cl 0.18663(3) 0.16539(11) 0.97527(8) 0.0362(3) Uani 1 1 d
Cl2 Cl 0.06138(4) 0.43270(14) 0.38243(13) 0.0610(5) Uani 1 1 d
O1 O 0.15730(8) 0.1629(3) 0.9421(3) 0.0536(13) Uani 1 1 d
O2 O 0.19567(9) 0.2546(3) 0.9741(3) 0.0533(12) Uani 1 1 d
O3 O 0.19791(8) 0.1108(3) 0.9218(3) 0.0465(11) Uani 1 1 d
O4 O 0.19492(11) 0.1315(4) 1.0608(3) 0.0706(16) Uani 1 1 d
O5 O 0.06864(19) 0.3751(7) 0.4557(6) 0.167(4) Uani 1 1 d
O6 O 0.08301(13) 0.4904(5) 0.3922(4) 0.110(3) Uani 1 1 d
O7 O 0.0564(2) 0.3817(6) 0.3120(5) 0.167(4) Uani 1 1 d
O8 O 0.03881(13) 0.4770(6) 0.3887(6) 0.150(3) Uani 1 1 d
N1 N 0.17464(8) 0.5241(3) 0.6055(3) 0.0263(10) Uani 1 1 d
N2 N 0.15163(8) 0.4558(3) 0.4522(3) 0.0238(10) Uani 1 1 d
N3 N 0.09740(8) 0.2718(3) 0.1541(2) 0.0233(9) Uani 1 1 d
N4 N 0.07389(8) 0.1690(3) 0.0198(3) 0.0257(10) Uani 1 1 d
N5 N 0.21041(8) 0.4470(3) 0.5028(2) 0.0253(10) Uani 1 1 d
N6 N 0.15901(8) 0.3344(3) 0.6204(3) 0.0249(10) Uani 1 1 d
N7 N 0.04104(8) 0.1861(3) 0.1380(2) 0.0262(10) Uani 1 1 d
N8 N 0.11715(8) 0.0778(3) 0.1785(3) 0.0259(10) Uani 1 1 d
N9 N 0.06380(16) 0.6384(5) 0.1886(6) 0.091(3) Uani 1 1 d
C1 C 0.18395(11) 0.5525(4) 0.6877(3) 0.0314(13) Uani 1 1 d
H1 H 0.1938 0.5119 0.7306 0.038 Uiso 1 1 calc
C2 C 0.17974(12) 0.6373(4) 0.7116(4) 0.0365(14) Uani 1 1 d
H2 H 0.1867 0.6547 0.7701 0.044 Uiso 1 1 calc
C3 C 0.16534(11) 0.6975(4) 0.6503(4) 0.0341(14) Uani 1 1 d
H3 H 0.1623 0.7568 0.6655 0.041 Uiso 1 1 calc
C4 C 0.15544(11) 0.6684(4) 0.5654(3) 0.0303(12) Uani 1 1 d
H4 H 0.1454 0.7081 0.5219 0.036 Uiso 1 1 calc
C5 C 0.16014(10) 0.5827(4) 0.5448(3) 0.0264(12) Uani 1 1 d
C6 C 0.14962(10) 0.5446(4) 0.4578(3) 0.0255(12) Uani 1 1 d
C7 C 0.13802(11) 0.5966(4) 0.3849(4) 0.0342(13) Uani 1 1 d
H7 H 0.1378 0.6596 0.3896 0.041 Uiso 1 1 calc
C8 C 0.12693(11) 0.5567(4) 0.3066(3) 0.0343(14) Uani 1 1 d
H8 H 0.1197 0.5921 0.2566 0.041 Uiso 1 1 calc
C9 C 0.12625(10) 0.4636(4) 0.3004(3) 0.0254(12) Uani 1 1 d
C10 C 0.13867(10) 0.4150(4) 0.3757(3) 0.0236(11) Uani 1 1 d
C11 C 0.13735(10) 0.3200(4) 0.3746(3) 0.0251(11) Uani 1 1 d
H11 H 0.1462 0.2875 0.4253 0.030 Uiso 1 1 calc
C12 C 0.12379(10) 0.2761(4) 0.3028(3) 0.0250(11) Uani 1 1 d
H12 H 0.1228 0.2130 0.3040 0.030 Uiso 1 1 calc
C13 C 0.11078(10) 0.3220(4) 0.2247(3) 0.0236(11) Uani 1 1 d
C14 C 0.11294(10) 0.4155(4) 0.2216(3) 0.0271(12) Uani 1 1 d
C15 C 0.10238(11) 0.4563(4) 0.1413(3) 0.0328(13) Uani 1 1 d
H15 H 0.1027 0.5193 0.1365 0.039 Uiso 1 1 calc
C16 C 0.09161(12) 0.4051(4) 0.0698(3) 0.0356(14) Uani 1 1 d
H16 H 0.0857 0.4322 0.0148 0.043 Uiso 1 1 calc
C17 C 0.08932(10) 0.3127(4) 0.0774(3) 0.0289(13) Uani 1 1 d
C18 C 0.07841(11) 0.2544(4) 0.0023(3) 0.0301(13) Uani 1 1 d
C19 C 0.07474(14) 0.2814(5) -0.0816(4) 0.0455(17) Uani 1 1 d
H19 H 0.0780 0.3414 -0.0938 0.055 Uiso 1 1 calc
C20 C 0.06625(15) 0.2194(5) -0.1476(4) 0.0514(18) Uani 1 1 d
H20 H 0.0636 0.2370 -0.2053 0.062 Uiso 1 1 calc
C21 C 0.06173(13) 0.1335(5) -0.1292(4) 0.0441(16) Uani 1 1 d
H21 H 0.0561 0.0906 -0.1738 0.053 Uiso 1 1 calc
C22 C 0.06538(11) 0.1094(4) -0.0449(3) 0.0338(13) Uani 1 1 d
H22 H 0.0618 0.0498 -0.0322 0.041 Uiso 1 1 calc
C23 C 0.19297(9) 0.2841(4) 0.5123(3) 0.0232(11) Uani 1 1 d
C24 C 0.18482(10) 0.1972(4) 0.5218(3) 0.0281(12) Uani 1 1 d
H24 H 0.1741 0.1865 0.5587 0.034 Uiso 1 1 calc
C25 C 0.19193(11) 0.1259(4) 0.4791(3) 0.0309(13) Uani 1 1 d
H25 H 0.1859 0.0675 0.4865 0.037 Uiso 1 1 calc
C26 C 0.20781(12) 0.1403(4) 0.4257(4) 0.0403(15) Uani 1 1 d
H26 H 0.2125 0.0918 0.3956 0.048 Uiso 1 1 calc
C27 C 0.21677(11) 0.2241(4) 0.4161(4) 0.0358(14) Uani 1 1 d
H27 H 0.2278 0.2335 0.3799 0.043 Uiso 1 1 calc
C28 C 0.20983(10) 0.2957(4) 0.4590(3) 0.0276(12) Uani 1 1 d
C29 C 0.21920(10) 0.3861(4) 0.4550(3) 0.0256(12) Uani 1 1 d
C30 C 0.23683(12) 0.4143(5) 0.4103(4) 0.0375(15) Uani 1 1 d
H30 H 0.2431 0.3724 0.3772 0.045 Uiso 1 1 calc
C31 C 0.24530(12) 0.5010(5) 0.4128(4) 0.0435(16) Uani 1 1 d
H31 H 0.2572 0.5194 0.3817 0.052 Uiso 1 1 calc
C32 C 0.23619(12) 0.5611(5) 0.4614(4) 0.0410(15) Uani 1 1 d
H32 H 0.2419 0.6215 0.4647 0.049 Uiso 1 1 calc
C33 C 0.21880(11) 0.5327(4) 0.5049(4) 0.0338(14) Uani 1 1 d
H33 H 0.2124 0.5747 0.5377 0.041 Uiso 1 1 calc
C34 C 0.21186(10) 0.3564(4) 0.6689(3) 0.0269(12) Uani 1 1 d
C35 C 0.23999(11) 0.3725(4) 0.6923(3) 0.0317(13) Uani 1 1 d
H35 H 0.2472 0.4105 0.6582 0.038 Uiso 1 1 calc
C36 C 0.25745(11) 0.3327(5) 0.7655(4) 0.0386(15) Uani 1 1 d
H36 H 0.2766 0.3438 0.7807 0.046 Uiso 1 1 calc
C37 C 0.24748(12) 0.2776(5) 0.8163(3) 0.0426(16) Uani 1 1 d
H37 H 0.2597 0.2495 0.8651 0.051 Uiso 1 1 calc
C38 C 0.21971(12) 0.2634(4) 0.7959(3) 0.0374(14) Uani 1 1 d
H38 H 0.2127 0.2266 0.8313 0.045 Uiso 1 1 calc
C39 C 0.20179(11) 0.3036(4) 0.7226(3) 0.0283(12) Uani 1 1 d
C40 C 0.17235(11) 0.2913(4) 0.6958(3) 0.0302(13) Uani 1 1 d
C41 C 0.15715(12) 0.2424(4) 0.7373(3) 0.0359(14) Uani 1 1 d
H41 H 0.1662 0.2143 0.7904 0.043 Uiso 1 1 calc
C42 C 0.12947(13) 0.2340(4) 0.7032(4) 0.0402(15) Uani 1 1 d
H42 H 0.1194 0.1989 0.7312 0.048 Uiso 1 1 calc
C43 C 0.11623(11) 0.2778(4) 0.6266(4) 0.0352(14) Uani 1 1 d
H43 H 0.0970 0.2733 0.6016 0.042 Uiso 1 1 calc
C44 C 0.13163(11) 0.3280(4) 0.5878(3) 0.0303(13) Uani 1 1 d
H44 H 0.1226 0.3590 0.5364 0.036 Uiso 1 1 calc
C45 C 0.05848(10) 0.0238(4) 0.1330(3) 0.0248(12) Uani 1 1 d
C46 C 0.06849(11) -0.0639(4) 0.1317(3) 0.0318(13) Uani 1 1 d
H46 H 0.0874 -0.0730 0.1395 0.038 Uiso 1 1 calc
C47 C 0.05125(13) -0.1360(4) 0.1196(4) 0.0392(14) Uani 1 1 d
H47 H 0.0586 -0.1940 0.1191 0.047 Uiso 1 1 calc
C48 C 0.02371(13) -0.1266(5) 0.1080(5) 0.0495(17) Uani 1 1 d
H48 H 0.0121 -0.1773 0.1002 0.059 Uiso 1 1 calc
C49 C 0.01322(12) -0.0423(5) 0.1079(5) 0.0507(18) Uani 1 1 d
H49 H -0.0058 -0.0346 0.0993 0.061 Uiso 1 1 calc
C50 C 0.03039(11) 0.0322(4) 0.1203(4) 0.0340(14) Uani 1 1 d
C51 C 0.02100(11) 0.1235(4) 0.1236(4) 0.0321(13) Uani 1 1 d
C52 C -0.00574(12) 0.1494(5) 0.1152(4) 0.0473(17) Uani 1 1 d
H52 H -0.0197 0.1057 0.1049 0.057 Uiso 1 1 calc
C53 C -0.01209(12) 0.2372(5) 0.1216(4) 0.0492(18) Uani 1 1 d
H53 H -0.0304 0.2550 0.1138 0.059 Uiso 1 1 calc
C54 C 0.00866(13) 0.2992(4) 0.1394(4) 0.0443(16) Uani 1 1 d
H54 H 0.0050 0.3602 0.1465 0.053 Uiso 1 1 calc
C55 C 0.03490(11) 0.2714(4) 0.1468(4) 0.0358(14) Uani 1 1 d
H55 H 0.0491 0.3144 0.1586 0.043 Uiso 1 1 calc
C56 C 0.08641(10) 0.1106(4) 0.2777(3) 0.0241(11) Uani 1 1 d
C57 C 0.07162(11) 0.1404(4) 0.3308(3) 0.0304(12) Uani 1 1 d
H57 H 0.0551 0.1723 0.3068 0.036 Uiso 1 1 calc
C58 C 0.08077(11) 0.1241(4) 0.4181(3) 0.0373(15) Uani 1 1 d
H58 H 0.0709 0.1473 0.4539 0.045 Uiso 1 1 calc
C59 C 0.10423(12) 0.0742(4) 0.4538(3) 0.0366(14) Uani 1 1 d
H59 H 0.1104 0.0635 0.5139 0.044 Uiso 1 1 calc
C60 C 0.11867(11) 0.0401(4) 0.4030(3) 0.0334(14) Uani 1 1 d
H60 H 0.1343 0.0040 0.4271 0.040 Uiso 1 1 calc
C61 C 0.10998(10) 0.0591(4) 0.3150(3) 0.0264(12) Uani 1 1 d
C62 C 0.12671(10) 0.0405(4) 0.2584(3) 0.0270(12) Uani 1 1 d
C63 C 0.15131(11) -0.0055(4) 0.2819(3) 0.0340(14) Uani 1 1 d
H63 H 0.1578 -0.0327 0.3368 0.041 Uiso 1 1 calc
C64 C 0.16639(11) -0.0115(4) 0.2250(4) 0.0397(15) Uani 1 1 d
H64 H 0.1833 -0.0428 0.2407 0.048 Uiso 1 1 calc
C65 C 0.15681(11) 0.0280(4) 0.1458(4) 0.0358(14) Uani 1 1 d
H65 H 0.1669 0.0246 0.1061 0.043 Uiso 1 1 calc
C66 C 0.13229(10) 0.0725(4) 0.1250(3) 0.0301(13) Uani 1 1 d
H66 H 0.1258 0.1006 0.0705 0.036 Uiso 1 1 calc
C67 C 0.0482(3) 0.5984(9) 0.1501(8) 0.105(4) Uiso 1 1 d
C68 C 0.0277(4) 0.5357(14) 0.0880(12) 0.216(8) Uiso 1 1 d
H68A H 0.0265 0.5508 0.0288 0.323 Uiso 1 1 calc
H68B H 0.0096 0.5425 0.0958 0.323 Uiso 1 1 calc
H68C H 0.0339 0.4740 0.1000 0.323 Uiso 1 1 calc

loop_
_atom_site_aniso_label
_atom_site_aniso_U_11
_atom_site_aniso_U_22
_atom_site_aniso_U_33
_atom_site_aniso_U_23
_atom_site_aniso_U_13
_atom_site_aniso_U_12
Ir1 0.02167(10) 0.02293(12) 0.02059(9) -0.00064(8) 0.00538(7) -0.00024(8)
Ir2 0.02125(10) 0.02295(12) 0.02039(9) 0.00051(8) 0.00395(7) 0.00017(8)
Cl1 0.0406(8) 0.0372(9) 0.0279(7) -0.0014(6) 0.0062(6) -0.0103(6)
Cl2 0.0472(10) 0.0483(12) 0.0779(13) -0.0155(10) 0.0052(9) -0.0135(9)
O1 0.039(2) 0.054(3) 0.063(3) -0.021(3) 0.008(2) -0.005(2)
O2 0.069(3) 0.034(3) 0.065(3) -0.009(2) 0.032(2) -0.018(2)
O3 0.047(3) 0.044(3) 0.048(3) -0.009(2) 0.013(2) 0.002(2)
O4 0.091(4) 0.080(4) 0.032(2) 0.014(3) 0.006(2) -0.020(3)
O5 0.156(8) 0.156(9) 0.150(8) 0.064(7) -0.009(6) 0.000(6)
O6 0.109(5) 0.114(6) 0.144(6) -0.089(5) 0.094(5) -0.075(4)
O7 0.227(10) 0.160(9) 0.107(6) -0.099(6) 0.039(6) -0.093(7)
O8 0.057(4) 0.175(9) 0.220(9) 0.003(7) 0.046(5) 0.025(5)
N1 0.026(2) 0.027(3) 0.026(2) -0.003(2) 0.0079(18) -0.0044(19)
N2 0.024(2) 0.021(3) 0.026(2) -0.0012(19) 0.0057(17) -0.0036(18)
N3 0.023(2) 0.021(3) 0.024(2) 0.0015(18) 0.0034(17) -0.0011(18)
N4 0.025(2) 0.026(3) 0.024(2) -0.0022(19) 0.0044(17) -0.0006(19)
N5 0.016(2) 0.035(3) 0.023(2) 0.0017(19) 0.0016(17) -0.0047(18)
N6 0.025(2) 0.024(3) 0.027(2) -0.0040(19) 0.0093(18) -0.0041(18)
N7 0.026(2) 0.029(3) 0.022(2) 0.0005(19) 0.0054(18) -0.0001(19)
N8 0.029(2) 0.023(3) 0.025(2) -0.0004(19) 0.0060(18) -0.0011(19)
N9 0.083(6) 0.077(6) 0.117(7) -0.032(5) 0.035(5) -0.007(4)
C1 0.034(3) 0.035(4) 0.026(3) -0.005(2) 0.010(2) -0.001(3)
C2 0.039(3) 0.038(4) 0.031(3) -0.013(3) 0.010(2) -0.002(3)
C3 0.035(3) 0.026(3) 0.043(3) -0.014(3) 0.015(3) -0.003(2)
C4 0.029(3) 0.025(3) 0.038(3) -0.001(3) 0.011(2) 0.000(2)
C5 0.021(3) 0.024(3) 0.033(3) 0.000(2) 0.007(2) 0.000(2)
C6 0.022(3) 0.023(3) 0.028(3) 0.000(2) 0.004(2) -0.001(2)
C7 0.036(3) 0.020(3) 0.042(3) -0.002(3) 0.005(2) -0.003(2)
C8 0.040(3) 0.028(4) 0.030(3) 0.005(3) 0.005(2) -0.001(3)
C9 0.026(3) 0.025(3) 0.023(2) 0.003(2) 0.003(2) -0.002(2)
C10 0.022(3) 0.020(3) 0.025(2) -0.001(2) 0.002(2) 0.000(2)
C11 0.025(3) 0.023(3) 0.025(3) 0.003(2) 0.005(2) 0.002(2)
C12 0.028(3) 0.016(3) 0.027(3) -0.001(2) 0.004(2) 0.000(2)
C13 0.025(3) 0.021(3) 0.025(2) 0.001(2) 0.007(2) -0.002(2)
C14 0.028(3) 0.027(3) 0.026(3) 0.003(2) 0.006(2) -0.001(2)
C15 0.039(3) 0.021(3) 0.033(3) 0.005(2) 0.002(2) -0.003(2)
C16 0.046(3) 0.028(4) 0.025(3) 0.012(2) -0.001(2) -0.002(3)
C17 0.030(3) 0.032(4) 0.020(2) 0.003(2) 0.002(2) 0.002(2)
C18 0.033(3) 0.025(3) 0.028(3) 0.001(2) 0.003(2) -0.003(2)
C19 0.062(4) 0.042(4) 0.027(3) 0.006(3) 0.006(3) -0.007(3)
C20 0.081(5) 0.048(5) 0.023(3) 0.002(3) 0.011(3) -0.008(4)
C21 0.063(4) 0.039(4) 0.026(3) 0.000(3) 0.007(3) -0.007(3)
C22 0.038(3) 0.034(4) 0.028(3) -0.006(3) 0.008(2) -0.007(3)
C23 0.019(2) 0.022(3) 0.024(2) -0.003(2) -0.0001(19) 0.004(2)
C24 0.027(3) 0.037(4) 0.021(2) -0.002(2) 0.007(2) 0.002(2)
C25 0.029(3) 0.025(3) 0.035(3) -0.003(2) 0.004(2) -0.002(2)
C26 0.038(3) 0.035(4) 0.046(4) -0.012(3) 0.011(3) 0.003(3)
C27 0.033(3) 0.043(4) 0.034(3) -0.007(3) 0.014(2) 0.005(3)
C28 0.025(3) 0.035(4) 0.022(2) 0.004(2) 0.005(2) 0.004(2)
C29 0.022(3) 0.035(4) 0.018(2) 0.003(2) 0.0029(19) 0.001(2)
C30 0.035(3) 0.047(4) 0.032(3) 0.002(3) 0.012(2) 0.002(3)
C31 0.040(3) 0.054(5) 0.042(3) 0.012(3) 0.020(3) -0.003(3)
C32 0.037(3) 0.040(4) 0.046(4) 0.006(3) 0.012(3) -0.009(3)
C33 0.028(3) 0.031(4) 0.038(3) 0.008(3) 0.005(2) -0.006(2)
C34 0.031(3) 0.026(3) 0.022(2) -0.004(2) 0.006(2) 0.003(2)
C35 0.028(3) 0.039(4) 0.028(3) -0.005(3) 0.007(2) 0.004(2)
C36 0.030(3) 0.051(4) 0.032(3) -0.005(3) 0.006(2) 0.010(3)
C37 0.044(4) 0.053(5) 0.025(3) -0.001(3) 0.003(3) 0.015(3)
C38 0.045(4) 0.043(4) 0.025(3) 0.002(3) 0.012(3) 0.005(3)
C39 0.036(3) 0.027(3) 0.023(3) -0.001(2) 0.010(2) 0.004(2)
C40 0.037(3) 0.027(3) 0.027(3) 0.001(2) 0.009(2) 0.001(2)
C41 0.048(4) 0.034(4) 0.029(3) 0.000(3) 0.015(3) -0.007(3)
C42 0.050(4) 0.034(4) 0.044(3) -0.006(3) 0.026(3) -0.010(3)
C43 0.032(3) 0.035(4) 0.044(3) -0.010(3) 0.019(3) -0.009(3)
C44 0.031(3) 0.029(3) 0.032(3) -0.003(2) 0.010(2) -0.001(2)
C45 0.022(3) 0.028(3) 0.023(2) 0.000(2) 0.007(2) -0.009(2)
C46 0.034(3) 0.027(3) 0.033(3) -0.002(3) 0.009(2) 0.001(3)
C47 0.052(4) 0.021(3) 0.049(4) -0.003(3) 0.022(3) -0.002(3)
C48 0.044(4) 0.037(4) 0.068(5) -0.001(4) 0.019(3) -0.014(3)
C49 0.031(3) 0.048(5) 0.070(5) -0.003(4) 0.011(3) -0.010(3)
C50 0.029(3) 0.033(4) 0.036(3) -0.002(3) 0.005(2) 0.000(3)
C51 0.026(3) 0.030(4) 0.037(3) 0.001(3) 0.006(2) 0.002(2)
C52 0.032(3) 0.039(4) 0.071(5) -0.001(4) 0.016(3) -0.003(3)
C53 0.029(3) 0.052(5) 0.068(5) 0.010(4) 0.016(3) 0.008(3)
C54 0.048(4) 0.033(4) 0.057(4) 0.003(3) 0.024(3) 0.015(3)
C55 0.029(3) 0.033(4) 0.045(3) 0.000(3) 0.011(3) 0.001(3)
C56 0.025(3) 0.021(3) 0.024(2) -0.003(2) 0.004(2) -0.005(2)
C57 0.029(3) 0.032(4) 0.030(3) 0.004(3) 0.009(2) -0.001(2)
C58 0.036(3) 0.050(4) 0.031(3) 0.004(3) 0.018(2) -0.001(3)
C59 0.040(3) 0.044(4) 0.024(3) 0.014(3) 0.008(2) 0.000(3)
C60 0.034(3) 0.033(4) 0.030(3) 0.010(3) 0.004(2) 0.001(2)
C61 0.032(3) 0.018(3) 0.028(3) 0.004(2) 0.008(2) -0.002(2)
C62 0.027(3) 0.025(3) 0.026(3) 0.000(2) 0.003(2) -0.001(2)
C63 0.030(3) 0.036(4) 0.032(3) 0.001(3) 0.003(2) 0.005(3)
C64 0.033(3) 0.038(4) 0.046(4) -0.002(3) 0.008(3) 0.008(3)
C65 0.028(3) 0.037(4) 0.046(3) -0.003(3) 0.016(3) -0.003(3)
C66 0.023(3) 0.035(4) 0.033(3) 0.006(3) 0.011(2) -0.003(2)

loop_
_atom_type_symbol
_atom_type_description
_atom_type_scat_dispersion_real
_atom_type_scat_dispersion_imag
_atom_type_scat_source
C C 0.0033 0.0016 'International Tables Vol C Tables 4.2.6.8 and 6.1.1.4'
H H 0.0000 0.0000 'International Tables Vol C Tables 4.2.6.8 and 6.1.1.4'
Cl Cl 0.1484 0.1585 'International Tables Vol C Tables 4.2.6.8 and 6.1.1.4'
N N 0.0061 0.0033 'International Tables Vol C Tables 4.2.6.8 and 6.1.1.4'
O O 0.0106 0.0060 'International Tables Vol C Tables 4.2.6.8 and 6.1.1.4'
Ir Ir -1.4442 7.9887 'International Tables Vol C Tables 4.2.6.8 and 6.1.1.4'

loop_
_geom_angle_atom_site_label_1
_geom_angle_atom_site_label_2
_geom_angle_atom_site_label_3
_geom_angle
C34 Ir1 C23 83.3(2)
C34 Ir1 N6 80.23(19)
C23 Ir1 N6 93.0(2)
C34 Ir1 N5 96.02(19)
C23 Ir1 N5 80.2(2)
N6 Ir1 N5 172.61(18)
C34 Ir1 N1 99.06(19)
C23 Ir1 N1 174.68(19)
N6 Ir1 N1 92.13(17)
N5 Ir1 N1 94.76(17)
C34 Ir1 N2 174.16(19)
C23 Ir1 N2 102.55(17)
N6 Ir1 N2 99.33(16)
N5 Ir1 N2 85.05(15)
N1 Ir1 N2 75.12(16)
C45 Ir2 C56 84.3(2)
C45 Ir2 N7 80.0(2)
C56 Ir2 N7 92.63(18)
C45 Ir2 N8 94.81(19)
C56 Ir2 N8 80.64(19)
N7 Ir2 N8 171.95(17)
C45 Ir2 N4 97.41(18)
C56 Ir2 N4 177.83(18)
N7 Ir2 N4 89.00(16)
N8 Ir2 N4 97.84(16)
C45 Ir2 N3 170.42(17)
C56 Ir2 N3 103.25(18)
N7 Ir2 N3 93.58(17)
N8 Ir2 N3 92.27(16)
N4 Ir2 N3 75.20(16)
O2 Cl1 O4 110.5(3)
O2 Cl1 O1 109.2(3)
O4 Cl1 O1 108.9(3)
O2 Cl1 O3 109.5(3)
O4 Cl1 O3 109.8(3)
O1 Cl1 O3 109.0(3)
O7 Cl2 O8 113.6(6)
O7 Cl2 O6 113.1(5)
O8 Cl2 O6 110.9(5)
O7 Cl2 O5 107.9(6)
O8 Cl2 O5 103.8(6)
O6 Cl2 O5 106.8(5)
C1 N1 C5 118.0(5)
C1 N1 Ir1 124.8(4)
C5 N1 Ir1 117.0(3)
C6 N2 C10 118.7(4)
C6 N2 Ir1 112.9(3)
C10 N2 Ir1 126.9(3)
C17 N3 C13 117.8(4)
C17 N3 Ir2 113.2(3)
C13 N3 Ir2 127.6(3)
C18 N4 C22 119.8(5)
C18 N4 Ir2 116.2(3)
C22 N4 Ir2 123.9(4)
C33 N5 C29 119.4(5)
C33 N5 Ir1 125.7(4)
C29 N5 Ir1 114.8(4)
C44 N6 C40 119.6(5)
C44 N6 Ir1 124.5(4)
C40 N6 Ir1 115.8(3)
C55 N7 C51 119.4(5)
C55 N7 Ir2 125.2(4)
C51 N7 Ir2 115.3(4)
C66 N8 C62 119.4(5)
C66 N8 Ir2 125.7(4)
C62 N8 Ir2 114.9(3)
N1 C1 C2 122.6(5)
N1 C1 H1 118.7
C2 C1 H1 118.7
C1 C2 C3 119.8(5)
C1 C2 H2 120.1
C3 C2 H2 120.1
C2 C3 C4 117.9(5)
C2 C3 H3 121.1
C4 C3 H3 121.1
C5 C4 C3 120.1(5)
C5 C4 H4 119.9
C3 C4 H4 119.9
N1 C5 C4 121.6(5)
N1 C5 C6 114.2(5)
C4 C5 C6 124.2(5)
N2 C6 C7 121.2(5)
N2 C6 C5 115.9(5)
C7 C6 C5 122.9(5)
C8 C7 C6 120.1(5)
C8 C7 H7 120.0
C6 C7 H7 120.0
C7 C8 C9 119.8(5)
C7 C8 H8 120.1
C9 C8 H8 120.1
C8 C9 C10 117.4(5)
C8 C9 C14 123.7(5)
C10 C9 C14 118.9(5)
N2 C10 C9 122.2(5)
N2 C10 C11 117.8(4)
C9 C10 C11 120.1(4)
C12 C11 C10 120.8(5)
C12 C11 H11 119.6
C10 C11 H11 119.6
C11 C12 C13 121.6(5)
C11 C12 H12 119.2
C13 C12 H12 119.2
N3 C13 C14 122.7(4)
N3 C13 C12 117.7(5)
C14 C13 C12 119.5(5)
C15 C14 C13 117.2(5)
C15 C14 C9 123.8(5)
C13 C14 C9 119.0(5)
C16 C15 C14 119.7(5)
C16 C15 H15 120.1
C14 C15 H15 120.1
C15 C16 C17 120.3(5)
C15 C16 H16 119.8
C17 C16 H16 119.8
N3 C17 C16 121.6(5)
N3 C17 C18 116.0(5)
C16 C17 C18 122.4(5)
N4 C18 C19 120.5(5)
N4 C18 C17 115.7(5)
C19 C18 C17 123.6(5)
C18 C19 C20 119.2(6)
C18 C19 H19 120.4
C20 C19 H19 120.4
C21 C20 C19 119.8(6)
C21 C20 H20 120.1
C19 C20 H20 120.1
C20 C21 C22 119.3(6)
C20 C21 H21 120.4
C22 C21 H21 120.4
N4 C22 C21 121.4(6)
N4 C22 H22 119.3
C21 C22 H22 119.3
C24 C23 C28 116.4(5)
C24 C23 Ir1 129.1(4)
C28 C23 Ir1 114.5(4)
C25 C24 C23 122.1(5)
C25 C24 H24 118.9
C23 C24 H24 118.9
C26 C25 C24 119.7(5)
C26 C25 H25 120.2
C24 C25 H25 120.2
C27 C26 C25 120.0(6)
C27 C26 H26 120.0
C25 C26 H26 120.0
C26 C27 C28 120.6(5)
C26 C27 H27 119.7
C28 C27 H27 119.7
C27 C28 C23 121.1(5)
C27 C28 C29 124.3(5)
C23 C28 C29 114.6(5)
N5 C29 C30 118.6(5)
N5 C29 C28 115.4(4)
C30 C29 C28 126.0(5)
C31 C30 C29 121.7(6)
C31 C30 H30 119.2
C29 C30 H30 119.2
C30 C31 C32 118.6(6)
C30 C31 H31 120.7
C32 C31 H31 120.7
C33 C32 C31 119.2(6)
C33 C32 H32 120.4
C31 C32 H32 120.4
N5 C33 C32 122.4(6)
N5 C33 H33 118.8
C32 C33 H33 118.8
C39 C34 C35 118.5(5)
C39 C34 Ir1 114.6(4)
C35 C34 Ir1 126.9(4)
C36 C35 C34 120.1(5)
C36 C35 H35 120.0
C34 C35 H35 120.0
C37 C36 C35 121.1(5)
C37 C36 H36 119.4
C35 C36 H36 119.4
C38 C37 C36 119.6(5)
C38 C37 H37 120.2
C36 C37 H37 120.2
C37 C38 C39 119.9(5)
C37 C38 H38 120.0
C39 C38 H38 120.0
C34 C39 C38 120.7(5)
C34 C39 C40 115.8(5)
C38 C39 C40 123.5(5)
N6 C40 C41 119.1(5)
N6 C40 C39 113.4(5)
C41 C40 C39 127.5(5)
C42 C41 C40 121.3(5)
C42 C41 H41 119.3
C40 C41 H41 119.3
C41 C42 C43 118.9(5)
C41 C42 H42 120.6
C43 C42 H42 120.6
C44 C43 C42 118.8(5)
C44 C43 H43 120.6
C42 C43 H43 120.6
N6 C44 C43 122.3(5)
N6 C44 H44 118.9
C43 C44 H44 118.9
C50 C45 C46 116.4(5)
C50 C45 Ir2 115.4(4)
C46 C45 Ir2 128.2(4)
C47 C46 C45 121.0(5)
C47 C46 H46 119.5
C45 C46 H46 119.5
C46 C47 C48 121.9(6)
C46 C47 H47 119.1
C48 C47 H47 119.1
C49 C48 C47 118.8(6)
C49 C48 H48 120.6
C47 C48 H48 120.6
C48 C49 C50 120.4(6)
C48 C49 H49 119.8
C50 C49 H49 119.8
C45 C50 C49 121.6(6)
C45 C50 C51 114.7(5)
C49 C50 C51 123.7(5)
N7 C51 C52 119.6(6)
N7 C51 C50 114.5(5)
C52 C51 C50 125.9(5)
C53 C52 C51 120.8(6)
C53 C52 H52 119.6
C51 C52 H52 119.6
C52 C53 C54 118.7(6)
C52 C53 H53 120.7
C54 C53 H53 120.7
C53 C54 C55 119.0(6)
C53 C54 H54 120.5
C55 C54 H54 120.5
N7 C55 C54 122.4(6)
N7 C55 H55 118.8
C54 C55 H55 118.8
C57 C56 C61 117.8(5)
C57 C56 Ir2 127.8(4)
C61 C56 Ir2 114.3(4)
C58 C57 C56 120.8(5)
C58 C57 H57 119.6
C56 C57 H57 119.6
C57 C58 C59 120.5(5)
C57 C58 H58 119.8
C59 C58 H58 119.8
C60 C59 C58 120.5(5)
C60 C59 H59 119.8
C58 C59 H59 119.8
C59 C60 C61 119.1(5)
C59 C60 H60 120.4
C61 C60 H60 120.4
C60 C61 C56 121.2(5)
C60 C61 C62 123.1(5)
C56 C61 C62 115.0(4)
N8 C62 C63 119.9(5)
N8 C62 C61 114.6(5)
C63 C62 C61 125.4(5)
C64 C63 C62 119.7(5)
C64 C63 H63 120.1
C62 C63 H63 120.1
C65 C64 C63 119.7(5)
C65 C64 H64 120.2
C63 C64 H64 120.2
C66 C65 C64 118.7(5)
C66 C65 H65 120.7
C64 C65 H65 120.7
N8 C66 C65 122.6(5)
N8 C66 H66 118.7
C65 C66 H66 118.7
N9 C67 C68 173.0(15)
C67 C68 H68A 109.5
C67 C68 H68B 109.5
H68A C68 H68B 109.5
C67 C68 H68C 109.5
H68A C68 H68C 109.5
H68B C68 H68C 109.5

loop_
_geom_bond_atom_site_label_1
_geom_bond_atom_site_label_2
_geom_bond_distance
Ir1 C34 2.009(5)
Ir1 C23 2.021(5)
Ir1 N6 2.034(4)
Ir1 N5 2.057(4)
Ir1 N1 2.119(5)
Ir1 N2 2.198(4)
Ir2 C45 2.003(5)
Ir2 C56 2.021(5)
Ir2 N7 2.053(4)
Ir2 N8 2.053(4)
Ir2 N4 2.147(4)
Ir2 N3 2.205(4)
Cl1 O2 1.420(5)
Cl1 O4 1.427(4)
Cl1 O1 1.437(4)
Cl1 O3 1.445(4)
Cl2 O7 1.343(6)
Cl2 O8 1.368(7)
Cl2 O6 1.379(5)
Cl2 O5 1.434(8)
N1 C1 1.353(6)
N1 C5 1.365(6)
N2 C6 1.344(7)
N2 C10 1.371(6)
N3 C17 1.345(6)
N3 C13 1.375(6)
N4 C18 1.350(7)
N4 C22 1.354(7)
N5 C33 1.356(7)
N5 C29 1.368(7)
N6 C44 1.346(6)
N6 C40 1.377(6)
N7 C55 1.338(7)
N7 C51 1.361(7)
N8 C66 1.342(7)
N8 C62 1.369(6)
N9 C67 1.045(12)
C1 C2 1.370(8)
C1 H1 0.9500
C2 C3 1.385(8)
C2 H2 0.9500
C3 C4 1.396(7)
C3 H3 0.9500
C4 C5 1.372(8)
C4 H4 0.9500
C5 C6 1.476(7)
C6 C7 1.398(7)
C7 C8 1.371(8)
C7 H7 0.9500
C8 C9 1.403(8)
C8 H8 0.9500
C9 C10 1.406(7)
C9 C14 1.454(7)
C10 C11 1.429(7)
C11 C12 1.341(7)
C11 H11 0.9500
C12 C13 1.426(7)
C12 H12 0.9500
C13 C14 1.410(7)
C14 C15 1.402(7)
C15 C16 1.368(8)
C15 H15 0.9500
C16 C17 1.402(8)
C16 H16 0.9500
C17 C18 1.473(7)
C18 C19 1.389(7)
C19 C20 1.391(9)
C19 H19 0.9500
C20 C21 1.361(9)
C20 H20 0.9500
C21 C22 1.384(8)
C21 H21 0.9500
C22 H22 0.9500
C23 C24 1.394(8)
C23 C28 1.418(7)
C24 C25 1.389(8)
C24 H24 0.9500
C25 C26 1.384(8)
C25 H25 0.9500
C26 C27 1.366(9)
C26 H26 0.9500
C27 C28 1.389(8)
C27 H27 0.9500
C28 C29 1.449(8)
C29 C30 1.394(8)
C30 C31 1.370(9)
C30 H30 0.9500
C31 C32 1.376(9)
C31 H31 0.9500
C32 C33 1.371(8)
C32 H32 0.9500
C33 H33 0.9500
C34 C39 1.397(7)
C34 C35 1.397(7)
C35 C36 1.392(8)
C35 H35 0.9500
C36 C37 1.380(9)
C36 H36 0.9500
C37 C38 1.378(8)
C37 H37 0.9500
C38 C39 1.405(7)
C38 H38 0.9500
C39 C40 1.451(7)
C40 C41 1.392(8)
C41 C42 1.364(8)
C41 H41 0.9500
C42 C43 1.395(8)
C42 H42 0.9500
C43 C44 1.380(8)
C43 H43 0.9500
C44 H44 0.9500
C45 C50 1.399(7)
C45 C46 1.417(8)
C46 C47 1.374(8)
C46 H46 0.9500
C47 C48 1.376(9)
C47 H47 0.9500
C48 C49 1.376(10)
C48 H48 0.9500
C49 C50 1.401(8)
C49 H49 0.9500
C50 C51 1.459(8)
C51 C52 1.393(8)
C52 C53 1.370(9)
C52 H52 0.9500
C53 C54 1.377(9)
C53 H53 0.9500
C54 C55 1.380(8)
C54 H54 0.9500
C55 H55 0.9500
C56 C57 1.394(7)
C56 C61 1.408(7)
C57 C58 1.383(7)
C57 H57 0.9500
C58 C59 1.387(8)
C58 H58 0.9500
C59 C60 1.373(8)
C59 H59 0.9500
C60 C61 1.402(7)
C60 H60 0.9500
C61 C62 1.471(7)
C62 C63 1.386(7)
C63 C64 1.386(8)
C63 H63 0.9500
C64 C65 1.374(8)
C64 H64 0.9500
C65 C66 1.373(8)
C65 H65 0.9500
C66 H66 0.9500
C67 C68 1.54(2)
C68 H68A 0.9800
C68 H68B 0.9800
C68 H68C 0.9800
